data_4317359
loop_
_publ_author_name
'Qian-Rong Fang'
'Da-Qian Yuan'
'Julian Sculley'
'Jian-Rong Li'
'Zheng-Bo Han'
'Hong-Cai Zhou'

_publ_section_title
;
 Functional Mesoporous Metal-Organic Frameworks for the Capture of Heavy
 Metal Ions and Size-Selective Catalysis
;
_journal_name_full 'Inorganic Chemistry'
_journal_page_first 11637
_journal_page_last 11642
_journal_paper_doi 10.1021/ic101935f
_journal_volume 49
_journal_year 2010
_chemical_formula_moiety '2(C24 H15 N6 O6), O Zn4'
_chemical_formula_sum 'C48 H30 N12 O13 Zn4'
_chemical_formula_weight 1244.32
_chemical_name_systematic
; 
 ? 
;
_space_group_IT_number 205
_symmetry_cell_setting cubic
_symmetry_space_group_name_Hall '-P 2ac 2ab 3'
_symmetry_space_group_name_H-M 'P a -3'
_atom_sites_solution_hydrogens geom
_atom_sites_solution_primary direct
_atom_sites_solution_secondary difmap
_audit_creation_method SHELXL-97
_cell_angle_alpha 90.00
_cell_angle_beta 90.00
_cell_angle_gamma 90.00
_cell_formula_units_Z 4
_cell_length_a 27.260(12)
_cell_length_b 27.260(12)
_cell_length_c 27.260(12)
_cell_measurement_reflns_used 9849
_cell_measurement_temperature 213(2)
_cell_measurement_theta_max 16.091
_cell_measurement_theta_min 2.113
_cell_volume 20257(15)
_computing_cell_refinement 'SAINT+ ver. (Bruker, 2001)'
_computing_data_collection 'APEX2  (Bruker, 2008)'
_computing_data_reduction 'SAINT+ ver. (Bruker, 2001)'
_computing_molecular_graphics 'SHELXTL (Sheldrick, 2008)'
_computing_publication_material 'SHELXTL (Sheldrick, 2008)'
_computing_structure_refinement 'SHELXTL (Sheldrick, 2008)'
_computing_structure_solution 'SHELXTL (Sheldrick, 2008)'
_diffrn_ambient_temperature 213(2)
_diffrn_measured_fraction_theta_full 0.995
_diffrn_measured_fraction_theta_max 0.995
_diffrn_measurement_device_type 'Bruker APEX II CCD area detector'
_diffrn_measurement_method 'phi and omega scans'
_diffrn_radiation_monochromator graphite
_diffrn_radiation_source 'fine-focus sealed tube'
_diffrn_radiation_type MoK\a
_diffrn_radiation_wavelength 0.71073
_diffrn_reflns_av_R_equivalents 0.1478
_diffrn_reflns_av_sigmaI/netI 0.1065
_diffrn_reflns_limit_h_max 32
_diffrn_reflns_limit_h_min -32
_diffrn_reflns_limit_k_max 32
_diffrn_reflns_limit_k_min -31
_diffrn_reflns_limit_l_max 32
_diffrn_reflns_limit_l_min -32
_diffrn_reflns_number 155815
_diffrn_reflns_theta_full 24.83
_diffrn_reflns_theta_max 24.83
_diffrn_reflns_theta_min 2.11
_exptl_absorpt_coefficient_mu 0.487
_exptl_absorpt_correction_T_max 0.8879
_exptl_absorpt_correction_T_min 0.8597
_exptl_absorpt_correction_type multi-scan
_exptl_absorpt_process_details 'SADABS (Sheldrick, 2008)'
_exptl_crystal_colour colorless
_exptl_crystal_density_diffrn 0.408
_exptl_crystal_density_meas ?
_exptl_crystal_density_method 'not measured'
_exptl_crystal_description block
_exptl_crystal_F_000 2504
_exptl_crystal_size_max 0.32
_exptl_crystal_size_mid 0.28
_exptl_crystal_size_min 0.25
_platon_squeeze_details
;
;
_refine_diff_density_max 0.188
_refine_diff_density_min -0.133
_refine_diff_density_rms 0.023
_refine_ls_extinction_method none
_refine_ls_goodness_of_fit_ref 0.989
_refine_ls_hydrogen_treatment constr
_refine_ls_matrix_type full
_refine_ls_number_parameters 178
_refine_ls_number_reflns 5827
_refine_ls_number_restraints 66
_refine_ls_restrained_S_all 1.043
_refine_ls_R_factor_all 0.1597
_refine_ls_R_factor_gt 0.0494
_refine_ls_shift/su_max 0.001
_refine_ls_shift/su_mean 0.000
_refine_ls_structure_factor_coef Fsqd
_refine_ls_weighting_details 'calc w=1/[\s^2^(Fo^2^)+(0.0356P)^2^+0.0000P] where P=(Fo^2^+2Fc^2^)/3'
_refine_ls_weighting_scheme calc
_refine_ls_wR_factor_gt 0.1020
_refine_ls_wR_factor_ref 0.1103
_reflns_number_gt 2085
_reflns_number_total 5827
_reflns_threshold_expression >2sigma(I)
_cod_data_source_file ic101935f_si_002_1.cif
_cod_data_source_block pcn-100
_cod_depositor_comments
;
The following automatic conversions were performed:

'_symmetry_cell_setting' value 'Cubic' changed to 'cubic' according
to the built-in table from CIF Core dictionary named 'cif_core.dic'
version 2.4.1 from 2010-06-29.

Automatic conversion script
Id: cif_fix_values 1646 2011-03-28 12:23:43Z adriana 

The following automatic conversions were performed:

'_exptl_crystal_density_meas' value 'not measured' was changed to '?'
- the value is perceived as not measured.

Automatic conversion script
Id: cif_fix_values 3008 2015-01-20 13:52:24Z robertas 
;
_cod_original_cell_volume 20256(16)
_cod_database_code 4317359

loop_
_symmetry_equiv_pos_as_xyz
'x, y, z'
'z, x, y'
'y, z, x'
'-y+1/2, -z, x+1/2'
'z+1/2, -x+1/2, -y'
'-y, z+1/2, -x+1/2'
'-z+1/2, -x, y+1/2'
'-z, x+1/2, -y+1/2'
'y+1/2, -z+1/2, -x'
'-x+1/2, -y, z+1/2'
'x+1/2, -y+1/2, -z'
'-x, y+1/2, -z+1/2'
'-x, -y, -z'
'-z, -x, -y'
'-y, -z, -x'
'y-1/2, z, -x-1/2'
'-z-1/2, x-1/2, y'
'y, -z-1/2, x-1/2'
'z-1/2, x, -y-1/2'
'z, -x-1/2, y-1/2'
'-y-1/2, z-1/2, x'
'x-1/2, y, -z-1/2'
'-x-1/2, y-1/2, z'
'x, -y-1/2, z-1/2'

loop_
_atom_site_label
_atom_site_type_symbol
_atom_site_fract_x
_atom_site_fract_y
_atom_site_fract_z
_atom_site_U_iso_or_equiv
_atom_site_adp_type
_atom_site_occupancy
_atom_site_symmetry_multiplicity
_atom_site_calc_flag
_atom_site_refinement_flags
_atom_site_disorder_assembly
_atom_site_disorder_group
Zn1 Zn 0.53825(2) 0.96175(2) 0.03825(2) 0.0835(4) Uani 0.50 3 d SP . .
Zn2 Zn 0.49313(2) 0.92892(2) -0.01397(2) 0.0888(3) Uani 0.50 1 d P A .
O3 O 0.5000 1.0000 0.0000 0.0717(10) Uani 1 6 d S . .
O1 O 0.49847(18) 0.91773(16) 0.07993(14) 0.135(2) Uani 0.569(4) 1 d P A 1
O2 O 0.42465(13) 0.93034(13) 0.05225(17) 0.1118(16) Uani 0.569(4) 1 d P A 1
N1 N 0.38319(9) 0.75308(11) 0.19865(9) 0.1680(12) Uani 1 1 d . A .
H1 H 0.4013 0.7487 0.2246 0.202 Uiso 1 1 calc R . .
N2 N 0.31459(12) 0.72673(9) 0.15571(10) 0.1419(10) Uani 1 1 d . A .
C1 C 0.45272(17) 0.90694(17) 0.07837(16) 0.1178(12) Uani 1 1 d . . .
C2 C 0.43294(13) 0.86871(11) 0.11130(12) 0.1154(11) Uani 1 1 d D A .
C3 C 0.4628(2) 0.8450(2) 0.1428(2) 0.138(2) Uani 0.569(4) 1 d PDU A 1
H3 H 0.4958 0.8546 0.1453 0.165 Uiso 0.569(4) 1 calc PR A 1
C4 C 0.4457(2) 0.8065(2) 0.1714(2) 0.153(3) Uani 0.569(4) 1 d PDU A 1
H4 H 0.4674 0.7902 0.1927 0.184 Uiso 0.569(4) 1 calc PR A 1
C5 C 0.39598(13) 0.79165(13) 0.16896(14) 0.1421(13) Uani 1 1 d D . .
C6 C 0.3675(2) 0.8154(2) 0.1361(2) 0.114(2) Uani 0.569(4) 1 d PD A 1
H6 H 0.3347 0.8058 0.1320 0.137 Uiso 0.569(4) 1 calc PR A 1
C7 C 0.3864(2) 0.8541(2) 0.1083(2) 0.110(2) Uani 0.569(4) 1 d PD A 1
H7 H 0.3653 0.8705 0.0865 0.132 Uiso 0.569(4) 1 calc PR A 1
C8 C 0.34680(13) 0.72190(14) 0.19264(16) 0.1404(12) Uani 1 1 d . . .
O1' O 0.4614(2) 0.95010(18) 0.10436(17) 0.1099(19) Uani 0.431(4) 1 d PU A 2
O2' O 0.4594(2) 0.8946(2) 0.0345(2) 0.123(2) Uani 0.431(4) 1 d PU A 2
C3' C 0.43721(19) 0.8692(2) 0.1628(2) 0.087(2) Uani 0.431(4) 1 d PDU A 2
H3' H 0.4529 0.8958 0.1781 0.105 Uiso 0.431(4) 1 calc PR A 2
C4' C 0.4190(2) 0.8315(2) 0.1918(2) 0.090(2) Uani 0.431(4) 1 d PDU A 2
H4' H 0.4220 0.8327 0.2261 0.109 Uiso 0.431(4) 1 calc PR A 2
C7' C 0.4105(2) 0.8299(3) 0.0909(3) 0.121(3) Uani 0.431(4) 1 d PDU A 2
H7' H 0.4077 0.8280 0.0566 0.145 Uiso 0.431(4) 1 calc PR A 2
C6' C 0.3914(3) 0.7923(3) 0.1197(3) 0.120(3) Uani 0.431(4) 1 d PDU A 2
H6' H 0.3747 0.7664 0.1042 0.144 Uiso 0.431(4) 1 calc PR A 2

loop_
_atom_site_aniso_label
_atom_site_aniso_U_11
_atom_site_aniso_U_22
_atom_site_aniso_U_33
_atom_site_aniso_U_23
_atom_site_aniso_U_13
_atom_site_aniso_U_12
Zn1 0.0835(4) 0.0835(4) 0.0835(4) -0.0034(4) 0.0034(4) -0.0034(4)
Zn2 0.0787(5) 0.0833(5) 0.1044(5) -0.0082(4) -0.0021(4) 0.0106(3)
O3 0.0717(10) 0.0717(10) 0.0717(10) 0.0080(12) -0.0080(12) 0.0080(12)
O1 0.160(4) 0.124(3) 0.122(3) 0.067(3) -0.056(3) -0.064(3)
O2 0.088(3) 0.093(3) 0.154(3) 0.067(3) -0.030(3) -0.019(2)
N1 0.162(2) 0.171(2) 0.172(2) 0.097(2) -0.0909(19) -0.120(2)
N2 0.142(2) 0.138(2) 0.146(3) 0.0680(19) -0.067(2) -0.067(2)
C1 0.105(4) 0.116(4) 0.133(4) 0.022(4) -0.023(3) -0.036(3)
C2 0.122(3) 0.101(3) 0.123(3) 0.045(2) -0.059(2) -0.053(2)
C3 0.120(4) 0.141(4) 0.153(4) 0.019(4) -0.024(4) -0.037(4)
C4 0.161(5) 0.148(4) 0.150(4) 0.063(4) -0.031(4) -0.026(4)
C5 0.134(3) 0.143(3) 0.149(3) 0.062(3) -0.073(3) -0.080(3)
C6 0.083(4) 0.126(6) 0.133(6) 0.044(5) -0.027(4) -0.023(4)
C7 0.108(5) 0.108(5) 0.114(5) 0.028(4) -0.024(4) -0.022(4)
C8 0.145(3) 0.143(3) 0.133(3) 0.057(3) -0.065(3) -0.063(3)
O1' 0.118(3) 0.085(3) 0.126(3) 0.023(3) -0.004(3) -0.002(3)
O2' 0.119(4) 0.136(4) 0.115(4) 0.022(3) 0.000(3) -0.004(3)
C3' 0.092(4) 0.076(4) 0.095(4) -0.002(3) -0.004(3) -0.025(3)
C4' 0.102(4) 0.087(4) 0.082(4) 0.008(3) -0.002(3) -0.011(3)
C7' 0.128(5) 0.124(5) 0.111(5) 0.016(4) -0.024(4) -0.019(4)
C6' 0.126(5) 0.117(5) 0.116(5) 0.002(4) -0.010(4) -0.033(4)

loop_
_atom_type_symbol
_atom_type_description
_atom_type_scat_dispersion_real
_atom_type_scat_dispersion_imag
_atom_type_scat_source
C C 0.0033 0.0016 'International Tables Vol C Tables 4.2.6.8 and 6.1.1.4'
H H 0.0000 0.0000 'International Tables Vol C Tables 4.2.6.8 and 6.1.1.4'
N N 0.0061 0.0033 'International Tables Vol C Tables 4.2.6.8 and 6.1.1.4'
O O 0.0106 0.0060 'International Tables Vol C Tables 4.2.6.8 and 6.1.1.4'
Zn Zn 0.2839 1.4301 'International Tables Vol C Tables 4.2.6.8 and 6.1.1.4'

loop_
_geom_angle_atom_site_label_1
_geom_angle_atom_site_label_2
_geom_angle_atom_site_label_3
_geom_angle
_geom_angle_site_symmetry_1
_geom_angle_site_symmetry_3
_geom_angle_publ_flag
O3 Zn1 O1 111.45(13) . . ?
O3 Zn1 O1 111.45(13) . 5_566 ?
O1 Zn1 O1 107.42(14) . 5_566 ?
O3 Zn1 O1 111.45(13) . 4_664 ?
O1 Zn1 O1 107.42(14) . 4_664 ?
O1 Zn1 O1 107.42(14) 5_566 4_664 ?
O3 Zn1 Zn2 60.84(3) . 5_566 ?
O1 Zn1 Zn2 74.72(16) . 5_566 ?
O1 Zn1 Zn2 78.94(11) 5_566 5_566 ?
O1 Zn1 Zn2 171.86(15) 4_664 5_566 ?
O3 Zn1 Zn2 60.84(3) . 4_664 ?
O1 Zn1 Zn2 171.86(15) . 4_664 ?
O1 Zn1 Zn2 74.72(16) 5_566 4_664 ?
O1 Zn1 Zn2 78.94(11) 4_664 4_664 ?
Zn2 Zn1 Zn2 98.28(4) 5_566 4_664 ?
O3 Zn1 Zn2 60.84(3) . . ?
O1 Zn1 Zn2 78.94(11) . . ?
O1 Zn1 Zn2 171.86(15) 5_566 . ?
O1 Zn1 Zn2 74.72(16) 4_664 . ?
Zn2 Zn1 Zn2 98.28(4) 5_566 . ?
Zn2 Zn1 Zn2 98.28(4) 4_664 . ?
O2' Zn2 O1' 114.2(2) . 4_664 ?
O2' Zn2 O2 102.0(3) . 17_664 ?
O1' Zn2 O2 102.1(2) 4_664 17_664 ?
O2' Zn2 O3 113.65(18) . . ?
O1' Zn2 O3 116.99(17) 4_664 . ?
O2 Zn2 O3 105.42(10) 17_664 . ?
O2' Zn2 Zn1 91.29(18) . . ?
O1' Zn2 Zn1 88.07(17) 4_664 . ?
O2 Zn2 Zn1 157.89(11) 17_664 . ?
O3 Zn2 Zn1 52.65(3) . . ?
O2' Zn2 Zn2 78.39(19) . 16_566 ?
O1' Zn2 Zn2 167.21(16) 4_664 16_566 ?
O2 Zn2 Zn2 76.27(11) 17_664 16_566 ?
O3 Zn2 Zn2 52.584(10) . 16_566 ?
Zn1 Zn2 Zn2 89.44(2) . 16_566 ?
O2' Zn2 Zn2 159.99(19) . 17_664 ?
O1' Zn2 Zn2 85.81(16) 4_664 17_664 ?
O2 Zn2 Zn2 72.05(13) 17_664 17_664 ?
O3 Zn2 Zn2 52.583(10) . 17_664 ?
Zn1 Zn2 Zn2 89.44(2) . 17_664 ?
Zn2 Zn2 Zn2 81.62(3) 16_566 17_664 ?
O2' Zn2 O1 109.9(2) . 4_664 ?
O1' Zn2 O1 37.41(16) 4_664 4_664 ?
O2 Zn2 O1 136.24(18) 17_664 4_664 ?
O3 Zn2 O1 88.63(10) . 4_664 ?
Zn1 Zn2 O1 50.67(12) . 4_664 ?
Zn2 Zn2 O1 138.29(11) 16_566 4_664 ?
Zn2 Zn2 O1 85.85(9) 17_664 4_664 ?
O2' Zn2 Zn2 77.66(18) . 5_566 ?
O1' Zn2 Zn2 128.85(17) 4_664 5_566 ?
O2 Zn2 Zn2 124.79(11) 17_664 5_566 ?
O3 Zn2 Zn2 37.419(9) . 5_566 ?
Zn1 Zn2 Zn2 40.862(19) . 5_566 ?
Zn2 Zn2 Zn2 49.192(17) 16_566 5_566 ?
Zn2 Zn2 Zn2 90.0 17_664 5_566 ?
O1 Zn2 Zn2 91.45(12) 4_664 5_566 ?
O2' Zn2 Zn2 131.23(18) . 4_664 ?
O1' Zn2 Zn2 79.94(17) 4_664 4_664 ?
O2 Zn2 Zn2 121.10(12) 17_664 4_664 ?
O3 Zn2 Zn2 37.418(10) . 4_664 ?
Zn1 Zn2 Zn2 40.861(19) . 4_664 ?
Zn2 Zn2 Zn2 90.0 16_566 4_664 ?
Zn2 Zn2 Zn2 49.191(17) 17_664 4_664 ?
O1 Zn2 Zn2 53.05(9) 4_664 4_664 ?
Zn2 Zn2 Zn2 60.0 5_566 4_664 ?
Zn1 O3 Zn1 179.996(1) . 13_675 ?
Zn1 O3 Zn2 66.506(17) . . ?
Zn1 O3 Zn2 113.492(17) 13_675 . ?
Zn1 O3 Zn2 113.496(17) . 13_675 ?
Zn1 O3 Zn2 66.506(17) 13_675 13_675 ?
Zn2 O3 Zn2 180.0 . 13_675 ?
Zn1 O3 Zn2 113.496(17) . 16_566 ?
Zn1 O3 Zn2 66.505(17) 13_675 16_566 ?
Zn2 O3 Zn2 74.834(19) . 16_566 ?
Zn2 O3 Zn2 105.163(19) 13_675 16_566 ?
Zn1 O3 Zn2 66.504(17) . 4_664 ?
Zn1 O3 Zn2 113.495(17) 13_675 4_664 ?
Zn2 O3 Zn2 105.166(19) . 4_664 ?
Zn2 O3 Zn2 74.837(19) 13_675 4_664 ?
Zn2 O3 Zn2 180.0 16_566 4_664 ?
Zn1 O3 Zn2 113.496(17) . 17_664 ?
Zn1 O3 Zn2 66.500(17) 13_675 17_664 ?
Zn2 O3 Zn2 74.837(19) . 17_664 ?
Zn2 O3 Zn2 105.163(19) 13_675 17_664 ?
Zn2 O3 Zn2 105.163(19) 16_566 17_664 ?
Zn2 O3 Zn2 74.837(19) 4_664 17_664 ?
Zn1 O3 Zn2 66.504(17) . 5_566 ?
Zn1 O3 Zn2 113.500(17) 13_675 5_566 ?
Zn2 O3 Zn2 105.163(19) . 5_566 ?
Zn2 O3 Zn2 74.837(19) 13_675 5_566 ?
Zn2 O3 Zn2 74.837(19) 16_566 5_566 ?
Zn2 O3 Zn2 105.163(19) 4_664 5_566 ?
Zn2 O3 Zn2 180.00(3) 17_664 5_566 ?
C1 O1 Zn1 130.8(3) . . ?
C1 O1 Zn2 95.1(4) . 5_566 ?
Zn1 O1 Zn2 54.61(10) . 5_566 ?
C1 O2 Zn2 137.1(3) . 16_566 ?
C8 N1 C5 127.8(3) . . ?
C8 N1 H1 116.1 . . ?
C5 N1 H1 116.1 . . ?
C8 N2 C8 116.6(3) . 6_655 ?
O2 C1 O2' 71.1(4) . . ?
O2 C1 O1 120.5(4) . . ?
O2' C1 O1 87.3(5) . . ?
O2 C1 O1' 87.8(5) . . ?
O2' C1 O1' 133.4(5) . . ?
O1 C1 O1' 68.0(3) . . ?
O2 C1 C2 119.5(4) . . ?
O2' C1 C2 116.2(4) . . ?
O1 C1 C2 119.8(4) . . ?
O1' C1 C2 110.4(4) . . ?
C7 C2 C7' 46.0(3) . . ?
C7 C2 C3 118.1(4) . . ?
C7' C2 C3 99.2(4) . . ?
C7 C2 C3' 98.2(4) . . ?
C7' C2 C3' 117.2(5) . . ?
C3 C2 C3' 47.20(19) . . ?
C7 C2 C1 121.4(4) . . ?
C7' C2 C1 118.1(5) . . ?
C3 C2 C1 120.3(4) . . ?
C3' C2 C1 124.7(4) . . ?
C2 C3 C4 121.2(5) . . ?
C2 C3 H3 119.4 . . ?
C4 C3 H3 119.4 . . ?
C3 C4 C5 120.7(5) . . ?
C3 C4 H4 119.6 . . ?
C5 C4 H4 119.6 . . ?
C6' C5 N1 125.1(5) . . ?
C6 C5 N1 127.8(4) . . ?
C6' C5 C4' 118.2(5) . . ?
C6 C5 C4' 100.3(4) . . ?
N1 C5 C4' 116.5(4) . . ?
C6' C5 C4 97.5(4) . . ?
C6 C5 C4 116.3(4) . . ?
N1 C5 C4 115.8(4) . . ?
C4' C5 C4 47.8(2) . . ?
C5 C6 C7 120.7(5) . . ?
C5 C6 H6 119.6 . . ?
C7 C6 H6 119.6 . . ?
C2 C7 C6 122.8(5) . . ?
C2 C7 H7 118.6 . . ?
C6 C7 H7 118.6 . . ?
N1 C8 N2 121.5(4) . . ?
N1 C8 N2 115.1(4) . 7_564 ?
N2 C8 N2 123.4(3) . 7_564 ?
C1 O1' Zn2 120.0(4) . 5_566 ?
C1 O2' Zn2 127.8(4) . . ?
C4' C3' C2 122.0(5) . . ?
C4' C3' H3' 119.0 . . ?
C2 C3' H3' 119.0 . . ?
C3' C4' C5 118.9(5) . . ?
C3' C4' H4' 120.6 . . ?
C5 C4' H4' 120.6 . . ?
C2 C7' C6' 121.1(7) . . ?
C2 C7' H7' 119.5 . . ?
C6' C7' H7' 119.5 . . ?
C5 C6' C7' 122.6(7) . . ?
C5 C6' H6' 118.7 . . ?
C7' C6' H6' 118.7 . . ?

loop_
_geom_bond_atom_site_label_1
_geom_bond_atom_site_label_2
_geom_bond_distance
_geom_bond_site_symmetry_2
_geom_bond_publ_flag
Zn1 O3 1.8058(13) . ?
Zn1 O1 1.977(4) . ?
Zn2 O2' 1.863(5) . ?
Zn2 O1' 1.915(4) 4_664 ?
Zn2 O2 1.962(4) 17_664 ?
Zn2 O3 1.9836(10) . ?
Zn2 O1 2.465(4) 4_664 ?
O3 Zn1 1.8058(13) 13_675 ?
O1 C1 1.282(5) . ?
O2 C1 1.224(4) . ?
N1 C8 1.317(3) . ?
N1 C5 1.372(3) . ?
N1 H1 0.8700 . ?
N2 C8 1.342(3) . ?
N2 C8 1.363(3) 6_655 ?
C1 O2' 1.255(5) . ?
C1 O1' 1.393(6) . ?
C1 C2 1.477(4) . ?
C2 C7 1.332(5) . ?
C2 C7' 1.343(7) . ?
C2 C3 1.349(6) . ?
C2 C3' 1.410(6) . ?
C3 C4 1.387(6) . ?
C3 H3 0.9400 . ?
C4 C5 1.417(6) . ?
C4 H4 0.9400 . ?
C5 C6' 1.348(7) . ?
C5 C6 1.349(5) . ?
C5 C4' 1.400(6) . ?
C6 C7 1.398(6) . ?
C6 H6 0.9400 . ?
C7 H7 0.9400 . ?
C3' C4' 1.387(6) . ?
C3' H3' 0.9400 . ?
C4' H4' 0.9400 . ?
C7' C6' 1.391(7) . ?
C7' H7' 0.9400 . ?
C6' H6' 0.9400 . ?

loop_
_platon_squeeze_void_nr
_platon_squeeze_void_average_x
_platon_squeeze_void_average_y
_platon_squeeze_void_average_z
_platon_squeeze_void_volume
_platon_squeeze_void_count_electrons
_platon_squeeze_void_content
1 -0.003 -0.009 -0.002 15792 3333 ' '
